data_7019269
loop_
_publ_author_name
'Gwizdala, Celina'
'Singh, Charlene V.'
'Friss, Tracey R.'
'Macdonald, John C.'
'Burdette, Shawn C.'

_publ_section_title
;
 Quantifying factors that influence metal ion release in photocaged
 complexes using ZinCast derivatives.
;
_journal_issue 26
_journal_name_full 'Dalton transactions (Cambridge, England : 2003)'
_journal_page_first 8162
_journal_page_last 8174
_journal_paper_doi 10.1039/c2dt30135k
_journal_volume 41
_journal_year 2012
_chemical_formula_sum 'C19 H19 Cl2 N3 O Zn'
_chemical_formula_weight 441.64
_chemical_name_systematic
;
?
;
_space_group_IT_number 14
_symmetry_space_group_name_Hall '-P 2ybc'
_symmetry_space_group_name_H-M 'P 1 21/c 1'
_atom_sites_solution_hydrogens geom
_atom_sites_solution_primary direct
_atom_sites_solution_secondary difmap
_audit_creation_method SHELXL-97
_cell_angle_alpha 90.00
_cell_angle_beta 106.849(2)
_cell_angle_gamma 90.00
_cell_formula_units_Z 4
_cell_length_a 7.7523(3)
_cell_length_b 25.2982(11)
_cell_length_c 10.7609(4)
_cell_measurement_temperature 100(2)
_cell_volume 2019.82(14)
_computing_structure_refinement 'SHELXL-97 (Sheldrick, 1997)'
_computing_structure_solution 'SHELXS-97 (Sheldrick, 1990)'
_diffrn_ambient_temperature 100(2)
_diffrn_measured_fraction_theta_full 0.987
_diffrn_measured_fraction_theta_max 0.987
_diffrn_radiation_monochromator graphite
_diffrn_radiation_source 'fine-focus sealed tube'
_diffrn_radiation_type MoK\a
_diffrn_radiation_wavelength 0.71073
_diffrn_reflns_av_R_equivalents 0.0361
_diffrn_reflns_av_sigmaI/netI 0.0394
_diffrn_reflns_limit_h_max 8
_diffrn_reflns_limit_h_min -9
_diffrn_reflns_limit_k_max 31
_diffrn_reflns_limit_k_min -27
_diffrn_reflns_limit_l_max 13
_diffrn_reflns_limit_l_min -11
_diffrn_reflns_number 17291
_diffrn_reflns_theta_full 26.19
_diffrn_reflns_theta_max 26.19
_diffrn_reflns_theta_min 1.61
_exptl_absorpt_coefficient_mu 1.493
_exptl_absorpt_correction_T_max 0.9708
_exptl_absorpt_correction_T_min 0.7545
_exptl_crystal_density_diffrn 1.452
_exptl_crystal_density_method 'not measured'
_exptl_crystal_F_000 904
_exptl_crystal_size_max 0.20
_exptl_crystal_size_mid 0.10
_exptl_crystal_size_min 0.02
_refine_diff_density_max 0.569
_refine_diff_density_min -0.264
_refine_diff_density_rms 0.056
_refine_ls_extinction_method none
_refine_ls_goodness_of_fit_ref 1.006
_refine_ls_hydrogen_treatment mixed
_refine_ls_matrix_type full
_refine_ls_number_parameters 236
_refine_ls_number_reflns 3997
_refine_ls_number_restraints 0
_refine_ls_restrained_S_all 1.006
_refine_ls_R_factor_all 0.0608
_refine_ls_R_factor_gt 0.0343
_refine_ls_shift/su_max 0.001
_refine_ls_shift/su_mean 0.000
_refine_ls_structure_factor_coef Fsqd
_refine_ls_weighting_details 'calc w=1/[\s^2^(Fo^2^)+(0.0321P)^2^+0.8051P] where P=(Fo^2^+2Fc^2^)/3'
_refine_ls_weighting_scheme calc
_refine_ls_wR_factor_gt 0.0681
_refine_ls_wR_factor_ref 0.0756
_reflns_number_gt 2910
_reflns_number_total 3997
_reflns_threshold_expression >2sigma(I)
_cod_data_source_file c2dt30135k.txt
_cod_data_source_block shawn004_0m
_cod_database_code 7019269

loop_
_symmetry_equiv_pos_as_xyz
'x, y, z'
'-x, y+1/2, -z+1/2'
'-x, -y, -z'
'x, -y-1/2, z-1/2'

loop_
_atom_site_label
_atom_site_type_symbol
_atom_site_fract_x
_atom_site_fract_y
_atom_site_fract_z
_atom_site_U_iso_or_equiv
_atom_site_adp_type
_atom_site_occupancy
_atom_site_symmetry_multiplicity
_atom_site_calc_flag
_atom_site_refinement_flags
Zn1 Zn 0.31496(4) 0.626483(12) 0.61727(3) 0.03314(10) Uani 1 1 d .
N1 N 0.1927(3) 0.55605(8) 0.65092(19) 0.0336(5) Uani 1 1 d .
N2 N 0.4504(3) 0.69325(8) 0.7157(2) 0.0346(5) Uani 1 1 d .
C19 C 0.2352(4) 0.50801(11) 0.6180(3) 0.0412(7) Uani 1 1 d .
H19 H 0.3335 0.5046 0.5825 0.049 Uiso 1 1 calc R
C15 C 0.0543(3) 0.56119(11) 0.7016(2) 0.0349(6) Uani 1 1 d .
C9 C 0.3635(3) 0.72222(11) 0.7834(2) 0.0345(6) Uani 1 1 d .
C16 C -0.0434(4) 0.51796(12) 0.7197(3) 0.0482(7) Uani 1 1 d .
H16 H -0.1402 0.5220 0.7564 0.058 Uiso 1 1 calc R
C10 C 0.4392(4) 0.76679(12) 0.8502(3) 0.0464(7) Uani 1 1 d .
H10 H 0.3755 0.7866 0.8978 0.056 Uiso 1 1 calc R
C13 C 0.6141(4) 0.70930(12) 0.7140(3) 0.0431(7) Uani 1 1 d .
H13 H 0.6758 0.6893 0.6655 0.052 Uiso 1 1 calc R
C18 C 0.1434(4) 0.46350(12) 0.6330(3) 0.0499(8) Uani 1 1 d .
H18 H 0.1771 0.4298 0.6089 0.060 Uiso 1 1 calc R
C17 C 0.0013(5) 0.46872(13) 0.6839(3) 0.0565(9) Uani 1 1 d .
H17 H -0.0660 0.4385 0.6943 0.068 Uiso 1 1 calc R
C12 C 0.6969(4) 0.75322(12) 0.7790(3) 0.0497(8) Uani 1 1 d .
H12 H 0.8140 0.7631 0.7764 0.060 Uiso 1 1 calc R
C11 C 0.6078(4) 0.78259(13) 0.8477(3) 0.0524(8) Uani 1 1 d .
H11 H 0.6617 0.8134 0.8929 0.063 Uiso 1 1 calc R
C14 C 0.0125(3) 0.61666(10) 0.7339(2) 0.0359(6) Uani 1 1 d .
H14A H -0.0588 0.6350 0.6543 0.043 Uiso 1 1 calc R
H14B H -0.0591 0.6160 0.7965 0.043 Uiso 1 1 calc R
C8 C 0.1783(3) 0.70271(10) 0.7795(3) 0.0361(6) Uani 1 1 d .
H8A H 0.1409 0.7183 0.8520 0.043 Uiso 1 1 calc R
H8B H 0.0899 0.7134 0.6968 0.043 Uiso 1 1 calc R
N4 N 0.1836(3) 0.64473(8) 0.79058(19) 0.0322(5) Uani 1 1 d .
C1 C 0.2711(3) 0.62687(11) 0.9218(2) 0.0378(6) Uani 1 1 d .
C6 C 0.1957(4) 0.63679(12) 1.0233(3) 0.0455(7) Uani 1 1 d .
C2 C 0.4294(4) 0.59838(12) 0.9476(3) 0.0537(8) Uani 1 1 d .
H2 H 0.4831 0.5916 0.8802 0.064 Uiso 1 1 calc R
C5 C 0.2795(5) 0.61885(14) 1.1467(3) 0.0607(9) Uani 1 1 d .
H5 H 0.2293 0.6262 1.2156 0.073 Uiso 1 1 calc R
C4 C 0.4357(5) 0.59025(16) 1.1697(4) 0.0787(12) Uani 1 1 d .
H4 H 0.4928 0.5777 1.2549 0.094 Uiso 1 1 calc R
C3 C 0.5103(5) 0.57957(15) 1.0726(4) 0.0751(11) Uani 1 1 d .
H3 H 0.6178 0.5593 1.0901 0.090 Uiso 1 1 calc R
C7 C -0.0564(5) 0.67061(18) 1.0836(4) 0.0913(14) Uani 1 1 d .
H7A H -0.0914 0.6359 1.1089 0.137 Uiso 1 1 calc R
H7B H -0.1646 0.6919 1.0464 0.137 Uiso 1 1 calc R
H7C H 0.0213 0.6886 1.1602 0.137 Uiso 1 1 calc R
O1 O 0.0385(3) 0.66395(9) 0.98985(19) 0.0596(6) Uani 1 1 d .
Cl1 Cl 0.09130(9) 0.66432(3) 0.45323(6) 0.04294(18) Uani 1 1 d .
Cl2 Cl 0.54220(10) 0.59284(3) 0.54751(8) 0.0549(2) Uani 1 1 d .

loop_
_atom_site_aniso_label
_atom_site_aniso_U_11
_atom_site_aniso_U_22
_atom_site_aniso_U_33
_atom_site_aniso_U_23
_atom_site_aniso_U_13
_atom_site_aniso_U_12
Zn1 0.03179(17) 0.03425(18) 0.03475(17) -0.00113(14) 0.01180(12) 0.00203(14)
N1 0.0323(12) 0.0352(13) 0.0320(12) 0.0013(10) 0.0071(9) 0.0017(10)
N2 0.0306(12) 0.0385(14) 0.0375(12) -0.0036(10) 0.0142(10) 0.0010(10)
C19 0.0422(16) 0.0343(17) 0.0416(16) -0.0004(13) 0.0036(13) 0.0079(14)
C15 0.0334(15) 0.0389(17) 0.0288(13) 0.0028(12) 0.0034(11) -0.0038(13)
C9 0.0358(15) 0.0333(15) 0.0364(14) -0.0003(12) 0.0135(12) 0.0034(12)
C16 0.0487(18) 0.050(2) 0.0474(17) 0.0033(15) 0.0155(14) -0.0087(16)
C10 0.0496(18) 0.0405(18) 0.0528(18) -0.0104(14) 0.0207(15) 0.0012(15)
C13 0.0386(16) 0.0484(19) 0.0461(17) -0.0055(14) 0.0184(13) 0.0026(14)
C18 0.057(2) 0.0343(18) 0.0480(17) 0.0043(14) -0.0011(15) 0.0042(15)
C17 0.067(2) 0.040(2) 0.056(2) 0.0091(15) 0.0064(17) -0.0149(17)
C12 0.0396(16) 0.051(2) 0.0611(19) -0.0071(16) 0.0191(15) -0.0095(15)
C11 0.0520(19) 0.0422(19) 0.063(2) -0.0134(16) 0.0159(16) -0.0110(16)
C14 0.0296(14) 0.0433(18) 0.0361(14) 0.0007(12) 0.0116(12) 0.0004(12)
C8 0.0374(15) 0.0333(16) 0.0433(15) -0.0006(12) 0.0206(12) 0.0053(13)
N4 0.0290(11) 0.0331(13) 0.0349(12) -0.0023(10) 0.0098(9) 0.0013(10)
C1 0.0362(15) 0.0384(16) 0.0366(14) -0.0010(13) 0.0070(12) -0.0038(13)
C6 0.0493(18) 0.0471(19) 0.0414(16) 0.0001(14) 0.0152(14) -0.0049(15)
C2 0.0431(18) 0.059(2) 0.0526(19) 0.0055(16) 0.0033(15) 0.0062(16)
C5 0.075(2) 0.067(2) 0.0388(18) 0.0019(16) 0.0145(16) -0.011(2)
C4 0.075(3) 0.098(3) 0.049(2) 0.015(2) -0.004(2) 0.003(2)
C3 0.058(2) 0.088(3) 0.065(2) 0.014(2) -0.0036(19) 0.018(2)
C7 0.094(3) 0.129(4) 0.069(3) 0.005(2) 0.051(2) 0.021(3)
O1 0.0663(15) 0.0727(16) 0.0486(12) 0.0025(11) 0.0305(11) 0.0110(12)
Cl1 0.0403(4) 0.0460(4) 0.0399(4) 0.0101(3) 0.0075(3) 0.0017(3)
Cl2 0.0462(4) 0.0541(5) 0.0733(5) -0.0163(4) 0.0313(4) 0.0028(4)

loop_
_atom_type_symbol
_atom_type_description
_atom_type_scat_dispersion_real
_atom_type_scat_dispersion_imag
_atom_type_scat_source
C C 0.0033 0.0016 'International Tables Vol C Tables 4.2.6.8 and 6.1.1.4'
H H 0.0000 0.0000 'International Tables Vol C Tables 4.2.6.8 and 6.1.1.4'
N N 0.0061 0.0033 'International Tables Vol C Tables 4.2.6.8 and 6.1.1.4'
O O 0.0106 0.0060 'International Tables Vol C Tables 4.2.6.8 and 6.1.1.4'
Zn Zn 0.2839 1.4301 'International Tables Vol C Tables 4.2.6.8 and 6.1.1.4'
Cl Cl 0.1484 0.1585 'International Tables Vol C Tables 4.2.6.8 and 6.1.1.4'

loop_
_geom_angle_atom_site_label_1
_geom_angle_atom_site_label_2
_geom_angle_atom_site_label_3
_geom_angle
N1 Zn1 N2 141.14(8)
N1 Zn1 Cl2 99.87(6)
N2 Zn1 Cl2 98.37(6)
N1 Zn1 Cl1 102.03(6)
N2 Zn1 Cl1 102.00(6)
Cl2 Zn1 Cl1 112.81(3)
N1 Zn1 N4 73.51(8)
N2 Zn1 N4 73.64(7)
Cl2 Zn1 N4 150.25(5)
Cl1 Zn1 N4 96.93(5)
C19 N1 C15 119.0(2)
C19 N1 Zn1 124.67(18)
C15 N1 Zn1 116.22(18)
C13 N2 C9 117.9(2)
C13 N2 Zn1 124.99(18)
C9 N2 Zn1 117.07(17)
N1 C19 C18 122.8(3)
N1 C15 C16 121.2(3)
N1 C15 C14 115.8(2)
C16 C15 C14 123.0(2)
N2 C9 C10 121.7(2)
N2 C9 C8 115.4(2)
C10 C9 C8 122.9(2)
C15 C16 C17 119.1(3)
C9 C10 C11 119.5(3)
N2 C13 C12 123.1(3)
C19 C18 C17 118.3(3)
C18 C17 C16 119.7(3)
C11 C12 C13 118.8(3)
C12 C11 C10 119.0(3)
N4 C14 C15 108.5(2)
N4 C8 C9 108.7(2)
C1 N4 C8 112.6(2)
C1 N4 C14 111.4(2)
C8 N4 C14 116.5(2)
C1 N4 Zn1 120.63(15)
C8 N4 Zn1 97.83(14)
C14 N4 Zn1 96.82(14)
C2 C1 C6 118.9(3)
C2 C1 N4 119.8(2)
C6 C1 N4 121.3(2)
O1 C6 C5 124.1(3)
O1 C6 C1 115.4(2)
C5 C6 C1 120.4(3)
C1 C2 C3 119.8(3)
C4 C5 C6 119.6(3)
C3 C4 C5 121.1(3)
C4 C3 C2 120.1(3)
C6 O1 C7 118.9(3)

loop_
_geom_bond_atom_site_label_1
_geom_bond_atom_site_label_2
_geom_bond_distance
Zn1 N1 2.099(2)
Zn1 N2 2.105(2)
Zn1 Cl2 2.2712(7)
Zn1 Cl1 2.2943(7)
Zn1 N4 2.414(2)
N1 C19 1.334(3)
N1 C15 1.343(3)
N2 C13 1.337(3)
N2 C9 1.344(3)
C19 C18 1.367(4)
C15 C16 1.376(4)
C15 C14 1.504(4)
C9 C10 1.374(4)
C9 C8 1.507(3)
C16 C17 1.377(4)
C10 C11 1.375(4)
C13 C12 1.370(4)
C18 C17 1.371(4)
C12 C11 1.368(4)
C14 N4 1.472(3)
C8 N4 1.471(3)
N4 C1 1.450(3)
C1 C2 1.380(4)
C1 C6 1.403(4)
C6 O1 1.354(3)
C6 C5 1.375(4)
C2 C3 1.393(4)
C5 C4 1.370(5)
C4 C3 1.360(5)
C7 O1 1.420(4)
